data_7707971
loop_
_publ_author_name
'Delaney, Andie R.'
'Yu, Li-Juan'
'Coote, Michelle L.'
'Colebatch, Annie L.'

_publ_section_title
;
 Synthesis of an expanded pincer ligand and its bimetallic coinage metal
 complexes.
;
_journal_issue 34
_journal_name_full 'Dalton transactions (Cambridge, England : 2003)'
_journal_page_first 11909
_journal_page_last 11917
_journal_paper_doi 10.1039/d1dt01741a
_journal_volume 50
_journal_year 2021
_chemical_formula_moiety 'C24 H40 Cl2 Cu2 N2 O2 P2'
_chemical_formula_sum 'C24 H40 Cl2 Cu2 N2 O2 P2'
_chemical_formula_weight 648.50
_chemical_name_systematic tBuPONNOPCu2Cl2
_space_group_crystal_system tetragonal
_space_group_IT_number 113
_space_group_name_Hall 'P -4 2ab'
_space_group_name_H-M_alt 'P -4 21 m'
_atom_sites_solution_hydrogens geom
_atom_sites_solution_primary dual
_audit_creation_date 2021-07-09
_audit_creation_method
;
Olex2 1.3
(compiled 2020.11.12 svn.r5f609507 for OlexSys, GUI svn.r6272)
;
_audit_update_record
;
2021-07-26 deposited with the CCDC.	2021-08-05 downloaded from the CCDC.
;
_cell_angle_alpha 90
_cell_angle_beta 90
_cell_angle_gamma 90
_cell_formula_units_Z 2
_cell_length_a 13.1203(3)
_cell_length_b 13.1203(3)
_cell_length_c 8.6767(4)
_cell_measurement_reflns_used 9875
_cell_measurement_temperature 150.01(10)
_cell_measurement_theta_max 31.4830
_cell_measurement_theta_min 3.8200
_cell_volume 1493.63(8)
_computing_cell_refinement 'CrysAlisPro 1.171.41.93a (Rigaku OD, 2020)'
_computing_data_collection 'CrysAlisPro 1.171.41.93a (Rigaku OD, 2020)'
_computing_data_reduction 'CrysAlisPro 1.171.41.93a (Rigaku OD, 2020)'
_computing_molecular_graphics 'Olex2 1.3 (Dolomanov et al., 2009)'
_computing_publication_material 'Olex2 1.3 (Dolomanov et al., 2009)'
_computing_structure_refinement 'SHELXL n/a (Sheldrick, 2015)'
_computing_structure_solution 'SHELXT 2018/2 (Sheldrick, 2018)'
_diffrn_ambient_environment N~2~
_diffrn_ambient_temperature 150.15
_diffrn_detector 'CCD plate'
_diffrn_detector_area_resol_mean 5.1872
_diffrn_detector_type Atlas
_diffrn_measured_fraction_theta_full 0.978
_diffrn_measured_fraction_theta_max 0.944
_diffrn_measurement_details
;
List of Runs (angles in degrees, time in seconds):

  # Type    Start    End  Width  t~exp~   \w     \q     \k     \f   Frames
#--------------------------------------------------------------------------
  1  \w    -12.00  15.00   1.00    1.75    --  -17.84 -77.00 -90.00   27
  2  \w    -50.00  40.00   1.00    1.75    --  -17.84  77.00 -60.00   90
  3  \w    -94.00 -21.00   1.00    1.75    --  -17.84 154.00 160.88   73
  4  \w    -93.00 -33.00   1.00    1.75    --  -17.84 153.00  68.11   60
  5  \w     -6.00  39.00   1.00    1.75    --   18.00  77.00 -60.00   45
  6  \w    -38.00  51.00   1.00    1.75    --   18.00 -77.00  60.00   89
  7  \w    -21.00  33.00   1.00    1.75    --   18.00  19.00  30.00   54
;
_diffrn_measurement_device 'four-circle diffractometer'
_diffrn_measurement_device_type 'New Xcalibur, Atlas'
_diffrn_measurement_method '\w scans'
_diffrn_orient_matrix_type 'CrysAlisPro convention (1999,Acta A55,543-557)'
_diffrn_orient_matrix_UB_11 -0.0047518000
_diffrn_orient_matrix_UB_12 -0.0051300000
_diffrn_orient_matrix_UB_13 0.0810975000
_diffrn_orient_matrix_UB_21 -0.0477896000
_diffrn_orient_matrix_UB_22 -0.0243745000
_diffrn_orient_matrix_UB_23 -0.0099929000
_diffrn_orient_matrix_UB_31 0.0247895000
_diffrn_orient_matrix_UB_32 -0.0479655000
_diffrn_orient_matrix_UB_33 -0.0036399000
_diffrn_radiation_monochromator graphite
_diffrn_radiation_probe x-ray
_diffrn_radiation_type 'Mo K\a'
_diffrn_radiation_wavelength 0.71073
_diffrn_reflns_av_R_equivalents 0.0416
_diffrn_reflns_av_unetI/netI 0.0281
_diffrn_reflns_Laue_measured_fraction_full 0.978
_diffrn_reflns_Laue_measured_fraction_max 0.944
_diffrn_reflns_limit_h_max 19
_diffrn_reflns_limit_h_min -19
_diffrn_reflns_limit_k_max 19
_diffrn_reflns_limit_k_min -19
_diffrn_reflns_limit_l_max 12
_diffrn_reflns_limit_l_min -12
_diffrn_reflns_number 20453
_diffrn_reflns_point_group_measured_fraction_full 0.981
_diffrn_reflns_point_group_measured_fraction_max 0.925
_diffrn_reflns_theta_full 25.242
_diffrn_reflns_theta_max 32.460
_diffrn_reflns_theta_min 3.472
_diffrn_source 'fine-focus sealed X-ray tube'
_diffrn_source_type 'Enhance (Mo) X-ray Source'
_exptl_absorpt_coefficient_mu 1.733
_exptl_absorpt_correction_T_max 0.686
_exptl_absorpt_correction_T_min 0.326
_exptl_absorpt_correction_type analytical
_exptl_absorpt_process_details
;
CrysAlisPro 1.171.41.93a (Rigaku Oxford Diffraction, 2020)
Analytical numeric absorption correction using a multifaceted crystal
model based on expressions derived by R.C. Clark & J.S. Reid.
(Clark, R. C. & Reid, J. S. (1995). Acta Cryst. A51, 887-897)
Empirical absorption correction using spherical harmonics,
implemented in SCALE3 ABSPACK scaling algorithm.
;
_exptl_crystal_colour orange
_exptl_crystal_colour_primary orange
_exptl_crystal_density_diffrn 1.442
_exptl_crystal_description block
_exptl_crystal_F_000 672
_exptl_crystal_recrystallization_method 'Re-crystallisation from solvent: Dichloromethane/hexane'
_exptl_crystal_size_max 0.889
_exptl_crystal_size_mid 0.428
_exptl_crystal_size_min 0.211
_refine_diff_density_max 0.288
_refine_diff_density_min -0.375
_refine_diff_density_rms 0.058
_refine_ls_abs_structure_details
;
 Flack x determined using 986 quotients [(I+)-(I-)]/[(I+)+(I-)]
 (Parsons, Flack and Wagner, Acta Cryst. B69 (2013) 249-259).
;
_refine_ls_abs_structure_Flack -0.019(6)
_refine_ls_extinction_method none
_refine_ls_goodness_of_fit_ref 1.107
_refine_ls_hydrogen_treatment constr
_refine_ls_matrix_type full
_refine_ls_number_parameters 96
_refine_ls_number_reflns 2623
_refine_ls_number_restraints 0
_refine_ls_restrained_S_all 1.107
_refine_ls_R_factor_all 0.0309
_refine_ls_R_factor_gt 0.0259
_refine_ls_shift/su_max 0.002
_refine_ls_shift/su_mean 0.000
_refine_ls_structure_factor_coef Fsqd
_refine_ls_weighting_details 'w=1/[\s^2^(Fo^2^)+(0.0208P)^2^+0.3512P] where P=(Fo^2^+2Fc^2^)/3'
_refine_ls_weighting_scheme calc
_refine_ls_wR_factor_gt 0.0529
_refine_ls_wR_factor_ref 0.0554
_reflns_Friedel_coverage 0.739
_reflns_Friedel_fraction_full 0.984
_reflns_Friedel_fraction_max 0.901
_reflns_number_gt 2444
_reflns_number_total 2623
_reflns_threshold_expression 'I > 2\s(I)'
_cod_data_source_file d1dt01741a2.cif
_cod_data_source_block tBuPONNOPCu2Cl2
_cod_depositor_comments 'Adding full bibliography for 7707971--7707976.cif.'
_cod_original_cell_volume 1493.63(10)
_cod_database_code 7707971
_shelx_shelxl_version_number 2018/3
_chemical_oxdiff_formula C24H40N2O2P2Cu2Cl2
_shelx_space_group_comment
;
The symmetry employed for this shelxl refinement is uniquely defined
by the following loop, which should always be used as a source of
symmetry information in preference to the above space-group names.
They are only intended as comments.
;
_shelx_estimated_absorpt_t_max 0.711
_shelx_estimated_absorpt_t_min 0.308
_reflns_odcompleteness_completeness 97.80
_reflns_odcompleteness_iscentric 1
_reflns_odcompleteness_theta 29.51
_olex2_refinement_description
;
1. Fixed Uiso
 At 1.2 times of:
  All C(H) groups
 At 1.5 times of:
  All C(H,H,H) groups
2.a Aromatic/amide H refined with riding coordinates:
 C4(H4), C3(H3)
2.b Idealised Me refined as rotating group:
 C6(H6A,H6B,H6C), C7(H7A,H7B,H7C), C8(H8A,H8B,H8C)
;
_ins_header
;
TITL AD257_scale1 in P-42(1)m 
REM P-42(1)m (#113 in standard setting)
CELL 0.71073  13.120323  13.120323   8.676683  90.0000  90.0000  90.0000
ZERR    2.00   0.000262   0.000262   0.000381   0.0000   0.0000   0.0000
LATT -1
SYMM -x,-y, z 
SYMM  y,-x,-z 
SYMM -y, x,-z 
SYMM -x+1/2, y+1/2,-z 
SYMM  x+1/2,-y+1/2,-z 
SYMM -y+1/2,-x+1/2, z 
SYMM  y+1/2, x+1/2, z 
SFAC C H N O P Cl Cu
UNIT 48.00 80.00 4.00 4.00 4.00 4.00 4.00
REM  CrysAlisPro recorded range (K): Min=150.0; max=150.1; aver:150.0
TEMP -123
SIZE 0.21 0.43 0.89
TREF
HKLF 4
END
;
_olex2_submission_special_instructions 'No special instructions were received'
_oxdiff_exptl_absorpt_empirical_details
;
Empirical correction (ABSPACK) includes:
- Absorption correction using spherical harmonics
- Frame scaling
;
_oxdiff_exptl_absorpt_empirical_full_max 1.284
_oxdiff_exptl_absorpt_empirical_full_min 0.779

loop_
_space_group_symop_operation_xyz
'x, y, z'
'-x, -y, z'
'y, -x, -z'
'-y, x, -z'
'-x+1/2, y+1/2, -z'
'x+1/2, -y+1/2, -z'
'-y+1/2, -x+1/2, z'
'y+1/2, x+1/2, z'

loop_
_atom_site_label
_atom_site_type_symbol
_atom_site_fract_x
_atom_site_fract_y
_atom_site_fract_z
_atom_site_U_iso_or_equiv
_atom_site_adp_type
_atom_site_occupancy
_atom_site_site_symmetry_order
_atom_site_calc_flag
_atom_site_refinement_flags_posn
_atom_site_refinement_flags_adp
_atom_site_refinement_flags_occupancy
_atom_site_disorder_assembly
_atom_site_disorder_group
Cu1 Cu 0.57074(2) 0.07074(2) 0.21898(5) 0.01873(9) Uani 1 2 d S T P . .
P1 P 0.68524(4) 0.18524(4) 0.26482(10) 0.01825(15) Uani 1 2 d S T P . .
Cl1 Cl 0.59613(4) -0.09613(4) 0.12878(10) 0.02294(16) Uani 1 2 d S T P . .
N1 N 0.56196(13) 0.06196(13) 0.4643(3) 0.0180(5) Uani 1 2 d S T P . .
O1 O 0.68646(11) 0.18646(11) 0.4597(3) 0.0239(5) Uani 1 2 d S T P . .
C4A C 0.500000 0.000000 0.7103(5) 0.0163(7) Uani 1 4 d S T P . .
C8A C 0.500000 0.000000 0.5481(5) 0.0157(7) Uani 1 4 d S T P . .
C5 C 0.65185(16) 0.32093(16) 0.2282(3) 0.0259(5) Uani 1 1 d . . . . .
C2 C 0.62387(16) 0.12387(16) 0.5398(4) 0.0182(6) Uani 1 2 d S T P . .
C4 C 0.56761(16) 0.06761(16) 0.7862(4) 0.0217(5) Uani 1 2 d S T P . .
H4 H 0.569736 0.069736 0.895564 0.026 Uiso 1 2 calc R U P . .
C3 C 0.62965(16) 0.12965(16) 0.7018(4) 0.0202(6) Uani 1 2 d S T P . .
H3 H 0.675430 0.175430 0.750850 0.024 Uiso 1 2 calc R U P . .
C6 C 0.54654(19) 0.33439(18) 0.3033(4) 0.0362(6) Uani 1 1 d . . . . .
H6A H 0.500367 0.281132 0.265913 0.054 Uiso 1 1 calc R U . . .
H6B H 0.518982 0.401482 0.276277 0.054 Uiso 1 1 calc R U . . .
H6C H 0.553153 0.329144 0.415500 0.054 Uiso 1 1 calc R U . . .
C7 C 0.6405(2) 0.3338(2) 0.0537(4) 0.0410(7) Uani 1 1 d . . . . .
H7A H 0.707602 0.328710 0.004778 0.062 Uiso 1 1 calc R U . . .
H7B H 0.610717 0.400695 0.031358 0.062 Uiso 1 1 calc R U . . .
H7C H 0.595819 0.280227 0.013268 0.062 Uiso 1 1 calc R U . . .
C8 C 0.7248(2) 0.40034(19) 0.2924(6) 0.0542(10) Uani 1 1 d . . . . .
H8A H 0.739891 0.384608 0.400472 0.081 Uiso 1 1 calc R U . . .
H8B H 0.693424 0.467961 0.285602 0.081 Uiso 1 1 calc R U . . .
H8C H 0.788186 0.399618 0.232633 0.081 Uiso 1 1 calc R U . . .

loop_
_atom_site_aniso_label
_atom_site_aniso_U_11
_atom_site_aniso_U_22
_atom_site_aniso_U_33
_atom_site_aniso_U_23
_atom_site_aniso_U_13
_atom_site_aniso_U_12
Cu1 0.02093(11) 0.02093(11) 0.01432(17) -0.00068(10) -0.00068(10) -0.00800(13)
P1 0.01844(18) 0.01844(18) 0.0179(4) -0.00027(19) -0.00027(19) -0.0056(2)
Cl1 0.02120(19) 0.02120(19) 0.0264(4) -0.0041(2) 0.0041(2) -0.0005(2)
N1 0.0202(7) 0.0202(7) 0.0135(12) -0.0009(6) -0.0009(6) -0.0012(10)
O1 0.0268(7) 0.0268(7) 0.0181(12) -0.0021(6) -0.0021(6) -0.0120(9)
C4A 0.0179(10) 0.0179(10) 0.0130(19) 0.000 0.000 0.0056(13)
C8A 0.0169(11) 0.0169(11) 0.0133(19) 0.000 0.000 0.0045(14)
C5 0.0262(10) 0.0176(8) 0.0340(13) 0.0009(10) 0.0007(10) -0.0045(7)
C2 0.0190(8) 0.0190(8) 0.0166(16) -0.0013(7) -0.0013(7) 0.0004(10)
C4 0.0263(8) 0.0263(8) 0.0125(12) -0.0027(9) -0.0027(9) 0.0063(12)
C3 0.0228(8) 0.0228(8) 0.0150(16) -0.0044(8) -0.0044(8) 0.0020(10)
C6 0.0370(13) 0.0256(11) 0.0460(18) -0.0024(11) 0.0124(12) 0.0019(9)
C7 0.0456(16) 0.0399(15) 0.0376(17) 0.0144(13) 0.0052(13) 0.0100(12)
C8 0.0479(15) 0.0222(11) 0.092(3) -0.0061(16) -0.0169(19) -0.0102(10)

loop_
_atom_type_symbol
_atom_type_description
_atom_type_scat_dispersion_real
_atom_type_scat_dispersion_imag
_atom_type_scat_source
C C 0.0033 0.0016 'International Tables Vol C Tables 4.2.6.8 and 6.1.1.4'
H H 0.0000 0.0000 'International Tables Vol C Tables 4.2.6.8 and 6.1.1.4'
N N 0.0061 0.0033 'International Tables Vol C Tables 4.2.6.8 and 6.1.1.4'
O O 0.0106 0.0060 'International Tables Vol C Tables 4.2.6.8 and 6.1.1.4'
P P 0.1023 0.0942 'International Tables Vol C Tables 4.2.6.8 and 6.1.1.4'
Cl Cl 0.1484 0.1585 'International Tables Vol C Tables 4.2.6.8 and 6.1.1.4'
Cu Cu 0.3201 1.2651 'International Tables Vol C Tables 4.2.6.8 and 6.1.1.4'

loop_
_exptl_crystal_face_index_h
_exptl_crystal_face_index_k
_exptl_crystal_face_index_l
_exptl_crystal_face_perp_dist
0 0 -12 0.4388
0 0 12 0.4388
-8 16 0 0.1552
8 -16 0 0.1552
-16 10 0 0.1057
16 -10 0 0.1057
11 15 0 0.2141
-11 -15 0 0.2141

loop_
_geom_angle_atom_site_label_1
_geom_angle_atom_site_label_2
_geom_angle_atom_site_label_3
_geom_angle
_geom_angle_site_symmetry_1
_geom_angle_site_symmetry_3
_geom_angle_publ_flag
P1 Cu1 Cu1 169.40(3) . 2_655 ?
P1 Cu1 Cl1 127.632(14) . 2_655 ?
P1 Cu1 Cl1 127.633(14) . . ?
Cl1 Cu1 Cu1 56.026(12) . 2_655 ?
Cl1 Cu1 Cu1 56.026(12) 2_655 2_655 ?
Cl1 Cu1 Cl1 98.82(3) . 2_655 ?
N1 Cu1 Cu1 85.62(6) . 2_655 ?
N1 Cu1 P1 83.77(7) . . ?
N1 Cu1 Cl1 106.83(4) . . ?
N1 Cu1 Cl1 106.83(4) . 2_655 ?
O1 P1 Cu1 101.37(8) . . ?
O1 P1 C5 99.44(10) . 8_545 ?
O1 P1 C5 99.44(10) . . ?
C5 P1 Cu1 118.03(7) 8_545 . ?
C5 P1 Cu1 118.03(7) . . ?
C5 P1 C5 114.92(14) . 8_545 ?
Cu1 Cl1 Cu1 67.95(2) 2_655 . ?
C8A N1 Cu1 126.7(2) . . ?
C2 N1 Cu1 115.3(2) . . ?
C2 N1 C8A 117.9(3) . . ?
C2 O1 P1 120.1(2) . . ?
C8A C4A C4 117.7(2) . 2_655 ?
C8A C4A C4 117.7(2) . . ?
C4 C4A C4 124.6(4) . 2_655 ?
N1 C8A N1 115.3(4) 2_655 . ?
N1 C8A C4A 122.33(19) . . ?
N1 C8A C4A 122.34(19) 2_655 . ?
C6 C5 P1 104.42(16) . . ?
C7 C5 P1 107.31(18) . . ?
C7 C5 C6 108.6(2) . . ?
C8 C5 P1 116.40(19) . . ?
C8 C5 C6 109.4(2) . . ?
C8 C5 C7 110.4(3) . . ?
N1 C2 O1 119.4(3) . . ?
N1 C2 C3 124.1(3) . . ?
O1 C2 C3 116.5(3) . . ?
C4A C4 H4 120.1 . . ?
C3 C4 C4A 119.9(3) . . ?
C3 C4 H4 120.1 . . ?
C2 C3 H3 121.0 . . ?
C4 C3 C2 118.1(3) . . ?
C4 C3 H3 121.0 . . ?
C5 C6 H6A 109.5 . . ?
C5 C6 H6B 109.5 . . ?
C5 C6 H6C 109.5 . . ?
H6A C6 H6B 109.5 . . ?
H6A C6 H6C 109.5 . . ?
H6B C6 H6C 109.5 . . ?
C5 C7 H7A 109.5 . . ?
C5 C7 H7B 109.5 . . ?
C5 C7 H7C 109.5 . . ?
H7A C7 H7B 109.5 . . ?
H7A C7 H7C 109.5 . . ?
H7B C7 H7C 109.5 . . ?
C5 C8 H8A 109.5 . . ?
C5 C8 H8B 109.5 . . ?
C5 C8 H8C 109.5 . . ?
H8A C8 H8B 109.5 . . ?
H8A C8 H8C 109.5 . . ?
H8B C8 H8C 109.5 . . ?

loop_
_geom_bond_atom_site_label_1
_geom_bond_atom_site_label_2
_geom_bond_distance
_geom_bond_site_symmetry_2
_geom_bond_publ_flag
Cu1 Cu1 2.6252(6) 2_655 ?
Cu1 P1 2.1614(8) . ?
Cu1 Cl1 2.3489(6) . ?
Cu1 Cl1 2.3489(6) 2_655 ?
Cu1 N1 2.134(2) . ?
P1 O1 1.691(2) . ?
P1 C5 1.861(2) . ?
P1 C5 1.861(2) 8_545 ?
N1 C8A 1.361(3) . ?
N1 C2 1.323(4) . ?
O1 C2 1.354(4) . ?
C4A C8A 1.407(6) . ?
C4A C4 1.417(4) . ?
C4A C4 1.417(4) 2_655 ?
C5 C6 1.538(3) . ?
C5 C7 1.531(4) . ?
C5 C8 1.521(3) . ?
C2 C3 1.410(5) . ?
C4 H4 0.9500 . ?
C4 C3 1.364(4) . ?
C3 H3 0.9500 . ?
C6 H6A 0.9800 . ?
C6 H6B 0.9800 . ?
C6 H6C 0.9800 . ?
C7 H7A 0.9800 . ?
C7 H7B 0.9800 . ?
C7 H7C 0.9800 . ?
C8 H8A 0.9800 . ?
C8 H8B 0.9800 . ?
C8 H8C 0.9800 . ?

loop_
_geom_torsion_atom_site_label_1
_geom_torsion_atom_site_label_2
_geom_torsion_atom_site_label_3
_geom_torsion_atom_site_label_4
_geom_torsion
_geom_torsion_site_symmetry_1
_geom_torsion_site_symmetry_2
_geom_torsion_site_symmetry_3
_geom_torsion_site_symmetry_4
_geom_torsion_publ_flag
Cu1 P1 O1 C2 0.000(1) . . . . ?
Cu1 P1 C5 C6 46.9(2) . . . . ?
Cu1 P1 C5 C7 -68.20(19) . . . . ?
Cu1 P1 C5 C8 167.6(2) . . . . ?
Cu1 N1 C8A N1 0.0 . . . 2_655 ?
Cu1 N1 C8A C4A 180.0 . . . . ?
Cu1 N1 C2 O1 0.0 . . . . ?
Cu1 N1 C2 C3 180.000(0) . . . . ?
P1 O1 C2 N1 0.000(1) . . . . ?
P1 O1 C2 C3 180.0 . . . . ?
N1 C2 C3 C4 0.000(1) . . . . ?
O1 P1 C5 C6 -61.42(19) . . . . ?
O1 P1 C5 C7 -176.56(17) . . . . ?
O1 P1 C5 C8 59.2(3) . . . . ?
O1 C2 C3 C4 180.000(0) . . . . ?
C4A C4 C3 C2 0.000(0) . . . . ?
C8A N1 C2 O1 180.000(1) . . . . ?
C8A N1 C2 C3 0.000(1) . . . . ?
C8A C4A C4 C3 0.000(0) . . . . ?
C5 P1 O1 C2 -121.29(7) 8_545 . . . ?
C5 P1 O1 C2 121.29(7) . . . . ?
C5 P1 C5 C6 -166.52(13) 8_545 . . . ?
C5 P1 C5 C7 78.3(2) 8_545 . . . ?
C5 P1 C5 C8 -45.9(3) 8_545 . . . ?
C2 N1 C8A N1 180.0 . . . 2_655 ?
C2 N1 C8A C4A 0.0 . . . . ?
C4 C4A C8A N1 180.0 2_655 . . . ?
C4 C4A C8A N1 180.0 . . . 2_655 ?
C4 C4A C8A N1 0.0 2_655 . . 2_655 ?
C4 C4A C8A N1 0.000(0) . . . . ?
C4 C4A C4 C3 180.0 2_655 . . . ?

loop_
_exptl_oxdiff_crystal_face_indexfrac_h
_exptl_oxdiff_crystal_face_indexfrac_k
_exptl_oxdiff_crystal_face_indexfrac_l
_exptl_oxdiff_crystal_face_x
_exptl_oxdiff_crystal_face_y
_exptl_oxdiff_crystal_face_z
-0.1475 -0.0452 -12.2257 -0.9905 0.1303 0.0430
0.1475 0.0452 12.2257 0.9905 -0.1303 -0.0430
-8.4994 16.4330 -0.1791 -0.0584 0.0074 -0.9983
8.4994 -16.4330 0.1791 0.0584 -0.0074 0.9983
-15.6353 9.8930 -0.1223 0.0136 0.5073 -0.8617
15.6353 -9.8930 0.1223 -0.0136 -0.5073 0.8617
11.0965 14.8033 0.1412 -0.1172 -0.8925 -0.4355
-11.0965 -14.8033 -0.1412 0.1172 0.8925 0.4355
